data_7156517
loop_
_publ_author_name
'Deka, Bhaskar'
'Baruah, Pranjal K.'
'Deb, Mohit L.'

_publ_section_title
;
 Multi-component synthesis of 3-substituted indoles and their cyclisation
 to \a-carbolines via I<sub>2</sub>-promoted intramolecular C2 oxidative
 amination/aromatisation at room temperature.
;
_journal_issue 42
_journal_name_full 'Organic &amp; biomolecular chemistry'
_journal_page_first 7806
_journal_page_last 7810
_journal_paper_doi 10.1039/c8ob02362j
_journal_volume 16
_journal_year 2018
_chemical_formula_moiety 'C50 H36 N8'
_chemical_formula_sum 'C50 H36 N8'
_chemical_formula_weight 748.87
_space_group_crystal_system triclinic
_space_group_IT_number 2
_space_group_name_Hall '-P 1'
_space_group_name_H-M_alt 'P -1'
_symmetry_space_group_name_Hall '-P 1'
_symmetry_space_group_name_H-M 'P -1'
_atom_sites_solution_hydrogens mixed
_audit_creation_method SHELXL-2016/6
_audit_update_record
;
2018-09-14 deposited with the CCDC.
2018-10-09 downloaded from the CCDC.
;
_cell_angle_alpha 91.778(3)
_cell_angle_beta 102.372(3)
_cell_angle_gamma 102.443(3)
_cell_formula_units_Z 2
_cell_length_a 11.9420(8)
_cell_length_b 12.7737(9)
_cell_length_c 12.9601(8)
_cell_measurement_reflns_used 9928
_cell_measurement_temperature 296(2)
_cell_measurement_theta_max 28.81
_cell_measurement_theta_min 2.39
_cell_volume 1879.5(2)
_computing_cell_refinement 'Bruker SAINT'
_computing_data_collection 'Bruker APEX2'
_computing_data_reduction 'Bruker SAINT'
_computing_molecular_graphics 'Bruker SHELXTL'
_computing_publication_material 'Bruker SHELXTL'
_computing_structure_refinement 'SHELXL-2016/6 (Sheldrick, 2016)'
_computing_structure_solution 'SHELXL-2016/6 (Sheldrick, 2016)'
_diffrn_ambient_temperature 296(2)
_diffrn_measured_fraction_theta_full 0.999
_diffrn_measured_fraction_theta_max 0.991
_diffrn_measurement_device_type 'Bruker APEX-II CCD'
_diffrn_measurement_method '\f and \w scans'
_diffrn_radiation_type MoK\a
_diffrn_radiation_wavelength 0.71073
_diffrn_reflns_av_R_equivalents 0.0315
_diffrn_reflns_av_unetI/netI 0.0302
_diffrn_reflns_Laue_measured_fraction_full 0.999
_diffrn_reflns_Laue_measured_fraction_max 0.991
_diffrn_reflns_limit_h_max 16
_diffrn_reflns_limit_h_min -16
_diffrn_reflns_limit_k_max 17
_diffrn_reflns_limit_k_min -17
_diffrn_reflns_limit_l_max 17
_diffrn_reflns_limit_l_min -17
_diffrn_reflns_number 31257
_diffrn_reflns_point_group_measured_fraction_full 0.999
_diffrn_reflns_point_group_measured_fraction_max 0.991
_diffrn_reflns_theta_full 25.242
_diffrn_reflns_theta_max 29.083
_diffrn_reflns_theta_min 1.638
_diffrn_source 'fine-focus sealed tube'
_exptl_absorpt_coefficient_mu 0.080
_exptl_absorpt_correction_T_max 0.989
_exptl_absorpt_correction_T_min 0.984
_exptl_absorpt_correction_type multi-scan
_exptl_absorpt_process_details 'Bruker AXS SADABS program'
_exptl_crystal_colour colorless
_exptl_crystal_density_diffrn 1.323
_exptl_crystal_description block
_exptl_crystal_F_000 784
_exptl_crystal_size_max 0.190
_exptl_crystal_size_mid 0.160
_exptl_crystal_size_min 0.130
_refine_diff_density_max 0.336
_refine_diff_density_min -0.261
_refine_diff_density_rms 0.081
_refine_ls_extinction_coef 0.049(3)
_refine_ls_extinction_expression Fc^*^=kFc[1+0.001xFc^2^\l^3^/sin(2\q)]^-1/4^
_refine_ls_extinction_method 'SHELXL-2016/6 (Sheldrick 2016)'
_refine_ls_goodness_of_fit_ref 1.069
_refine_ls_hydrogen_treatment mixed
_refine_ls_matrix_type full
_refine_ls_number_parameters 534
_refine_ls_number_reflns 10002
_refine_ls_number_restraints 0
_refine_ls_restrained_S_all 1.069
_refine_ls_R_factor_all 0.0761
_refine_ls_R_factor_gt 0.0523
_refine_ls_shift/su_max 0.000
_refine_ls_shift/su_mean 0.000
_refine_ls_structure_factor_coef Fsqd
_refine_ls_weighting_details 'w=1/[\s^2^(Fo^2^)+(0.0833P)^2^+0.2697P] where P=(Fo^2^+2Fc^2^)/3'
_refine_ls_weighting_scheme calc
_refine_ls_wR_factor_gt 0.1369
_refine_ls_wR_factor_ref 0.1617
_reflns_Friedel_coverage 0.000
_reflns_number_gt 7147
_reflns_number_total 10002
_reflns_threshold_expression 'I > 2\s(I)'
_cod_data_source_file c8ob02362j2.cif
_cod_data_source_block bd_390_0m
_cod_depositor_comments 'Adding full bibliography for 7156517--7156518.cif.'
_cod_database_code 7156517
_shelx_shelxl_version_number 2016/6
_shelx_space_group_comment
;
The symmetry employed for this shelxl refinement is uniquely defined
by the following loop, which should always be used as a source of
symmetry information in preference to the above space-group names.
They are only intended as comments.
;
_shelx_estimated_absorpt_t_min 0.985
_shelx_estimated_absorpt_t_max 0.990
_exptl_absorpt_special_details 'Sheldrick,G.M.,2015,University of gottingen'

loop_
_space_group_symop_operation_xyz
'x, y, z'
'-x, -y, -z'

loop_
_atom_site_label
_atom_site_type_symbol
_atom_site_fract_x
_atom_site_fract_y
_atom_site_fract_z
_atom_site_U_iso_or_equiv
_atom_site_adp_type
_atom_site_occupancy
_atom_site_site_symmetry_order
_atom_site_calc_flag
_atom_site_refinement_flags_posn
_atom_site_refinement_flags_adp
C1 C -0.00783(15) 0.51840(15) -0.35519(13) 0.0597(4) Uani 1 1 d . .
H1 H -0.024452 0.547608 -0.420042 0.072 Uiso 1 1 calc R U
C2 C -0.05615(16) 0.41300(15) -0.34549(13) 0.0612(4) Uani 1 1 d . .
H18 H -0.106138 0.370651 -0.403973 0.073 Uiso 1 1 calc R U
C3 C -0.03137(14) 0.36872(14) -0.24940(12) 0.0555(4) Uani 1 1 d . .
H3 H -0.063519 0.296632 -0.243677 0.067 Uiso 1 1 calc R U
C4 C 0.04143(12) 0.43212(12) -0.16191(11) 0.0444(3) Uani 1 1 d . .
C5 C 0.17157(12) 0.40566(12) 0.01120(11) 0.0440(3) Uani 1 1 d . .
C6 C 0.15386(12) 0.33319(12) 0.08934(11) 0.0431(3) Uani 1 1 d . .
C7 C 0.24793(12) 0.33174(11) 0.17563(10) 0.0415(3) Uani 1 1 d . .
C8 C 0.23406(11) 0.25965(11) 0.26255(10) 0.0419(3) Uani 1 1 d . .
C9 C 0.19443(16) 0.29309(15) 0.34720(13) 0.0606(4) Uani 1 1 d . .
H8 H 0.180312 0.361727 0.351461 0.073 Uiso 1 1 calc R U
C10 C 0.17536(19) 0.22525(19) 0.42628(14) 0.0751(6) Uani 1 1 d . .
H7 H 0.146319 0.247892 0.482098 0.090 Uiso 1 1 calc R U
C11 C 0.19901(16) 0.12520(16) 0.42269(14) 0.0671(5) Uani 1 1 d . .
H2 H 0.186901 0.080052 0.476128 0.081 Uiso 1 1 calc R U
C12 C 0.03502(12) 0.27424(12) 0.05416(11) 0.0479(3) Uani 1 1 d . .
C13 C 0.35742(12) 0.47287(12) 0.09013(10) 0.0426(3) Uani 1 1 d . .
C14 C 0.53765(12) 0.51170(12) 0.19929(11) 0.0445(3) Uani 1 1 d . .
C15 C 0.46918(12) 0.42926(12) 0.24451(11) 0.0442(3) Uani 1 1 d . .
C16 C 0.35274(12) 0.40294(11) 0.17486(10) 0.0417(3) Uani 1 1 d . .
C17 C 0.24032(19) 0.09248(15) 0.34039(17) 0.0741(5) Uani 1 1 d . .
H5 H 0.257044 0.024758 0.337852 0.089 Uiso 1 1 calc R U
C18 C 0.25782(18) 0.15907(15) 0.26008(15) 0.0675(5) Uani 1 1 d . .
H6 H 0.285876 0.135488 0.204034 0.081 Uiso 1 1 calc R U
C19 C 0.52101(14) 0.39144(14) 0.33824(12) 0.0555(4) Uani 1 1 d . .
H12 H 0.477645 0.336978 0.369256 0.067 Uiso 1 1 calc R U
C20 C 0.63772(15) 0.43592(16) 0.38453(14) 0.0637(4) Uani 1 1 d . .
H9 H 0.672699 0.411672 0.447664 0.076 Uiso 1 1 calc R U
C21 C 0.70380(14) 0.51648(15) 0.33816(14) 0.0603(4) Uani 1 1 d . .
H11 H 0.782242 0.545299 0.370986 0.072 Uiso 1 1 calc R U
C22 C 0.65525(13) 0.55449(13) 0.24441(13) 0.0517(4) Uani 1 1 d . .
H10 H 0.700134 0.607109 0.212654 0.062 Uiso 1 1 calc R U
C23 C -0.03118(15) 0.18646(15) 0.10580(14) 0.0634(5) Uani 1 1 d . .
H13 H -0.109740 0.161773 0.063493 0.095 Uiso 1 1 calc R U
H15 H -0.034308 0.213172 0.174944 0.095 Uiso 1 1 calc R U
H14 H 0.007867 0.127893 0.112240 0.095 Uiso 1 1 calc R U
C24 C 0.08907(14) 0.53905(13) -0.17120(13) 0.0544(4) Uani 1 1 d . .
H17 H 0.136673 0.582518 -0.112360 0.065 Uiso 1 1 calc R U
C25 C 0.06558(16) 0.58100(15) -0.26838(14) 0.0625(4) Uani 1 1 d . .
H16 H 0.099748 0.652336 -0.275211 0.075 Uiso 1 1 calc R U
C26 C 0.0676(3) 0.12789(19) -0.2710(2) 0.1063(10) Uani 1 1 d . .
H19 H 0.004367 0.122612 -0.328496 0.128 Uiso 1 1 calc R U
C27 C 0.0488(2) 0.09103(17) -0.1763(2) 0.0884(7) Uani 1 1 d . .
H36 H -0.027285 0.061700 -0.169407 0.106 Uiso 1 1 calc R U
C28 C 0.14322(15) 0.09758(14) -0.09136(15) 0.0635(4) Uani 1 1 d . .
H35 H 0.130850 0.073993 -0.026673 0.076 Uiso 1 1 calc R U
C29 C 0.25598(14) 0.13940(11) -0.10329(11) 0.0486(3) Uani 1 1 d . .
C30 C 0.37049(12) 0.06406(11) 0.04946(10) 0.0423(3) Uani 1 1 d . .
C31 C 0.33561(12) -0.08822(11) 0.12499(11) 0.0431(3) Uani 1 1 d . .
C32 C 0.34609(12) -0.22709(12) 0.22642(11) 0.0453(3) Uani 1 1 d . .
C33 C 0.32655(15) -0.32806(12) 0.26506(13) 0.0525(4) Uani 1 1 d . .
H27 H 0.260847 -0.381724 0.233703 0.063 Uiso 1 1 calc R U
C34 C 0.40801(16) -0.34582(14) 0.35151(13) 0.0576(4) Uani 1 1 d . .
H20 H 0.396740 -0.412650 0.379116 0.069 Uiso 1 1 calc R U
C35 C 0.52609(12) 0.20562(11) 0.08306(11) 0.0438(3) Uani 1 1 d . .
C36 C 0.48109(12) 0.10377(11) 0.11955(10) 0.0408(3) Uani 1 1 d . .
C37 C 0.44633(12) -0.14589(12) 0.27145(11) 0.0441(3) Uani 1 1 d . .
C38 C 0.44224(11) -0.05596(11) 0.20569(11) 0.0420(3) Uani 1 1 d . .
C39 C 0.51721(11) 0.04327(11) 0.20395(10) 0.0404(3) Uani 1 1 d . .
C40 C 0.62535(12) 0.08348(11) 0.28928(11) 0.0415(3) Uani 1 1 d . .
C41 C 0.73662(12) 0.08781(12) 0.27203(12) 0.0489(3) Uani 1 1 d . .
H22 H 0.745244 0.066815 0.205357 0.059 Uiso 1 1 calc R U
C42 C 0.83531(14) 0.12335(14) 0.35385(15) 0.0598(4) Uani 1 1 d . .
H26 H 0.909842 0.125036 0.342208 0.072 Uiso 1 1 calc R U
C43 C 0.82318(16) 0.15614(14) 0.45222(14) 0.0649(5) Uani 1 1 d . .
H23 H 0.889608 0.180641 0.506689 0.078 Uiso 1 1 calc R U
C44 C 0.71314(17) 0.15279(15) 0.47024(13) 0.0668(5) Uani 1 1 d . .
H24 H 0.705126 0.174943 0.536782 0.080 Uiso 1 1 calc R U
C45 C 0.61422(15) 0.11631(14) 0.38899(12) 0.0563(4) Uani 1 1 d . .
H25 H 0.539834 0.113813 0.401349 0.068 Uiso 1 1 calc R U
C46 C 0.52703(13) -0.16601(13) 0.35958(12) 0.0519(4) Uani 1 1 d . .
H29 H 0.593139 -0.112993 0.391446 0.062 Uiso 1 1 calc R U
C47 C 0.50671(15) -0.26610(14) 0.39844(13) 0.0583(4) Uani 1 1 d . .
H28 H 0.559922 -0.280450 0.456960 0.070 Uiso 1 1 calc R U
C48 C 0.64200(14) 0.28146(12) 0.12349(13) 0.0545(4) Uani 1 1 d . .
H30 H 0.703655 0.248149 0.112250 0.082 Uiso 1 1 calc R U
H32 H 0.652480 0.299678 0.197900 0.082 Uiso 1 1 calc R U
H31 H 0.644729 0.345557 0.086432 0.082 Uiso 1 1 calc R U
C49 C 0.2751(2) 0.17846(15) -0.19730(13) 0.0674(5) Uani 1 1 d . .
H33 H 0.350970 0.208343 -0.204431 0.081 Uiso 1 1 calc R U
C50 C 0.1800(3) 0.17258(19) -0.28061(16) 0.0968(8) Uani 1 1 d . .
H34 H 0.191914 0.199215 -0.344319 0.116 Uiso 1 1 calc R U
H4A H 0.4913(16) 0.5903(15) 0.0683(14) 0.059(5) Uiso 1 1 d . .
H7A H 0.2068(17) -0.2251(15) 0.1053(15) 0.065(5) Uiso 1 1 d . .
N1 N 0.06719(10) 0.38757(10) -0.06333(9) 0.0489(3) Uani 1 1 d . .
N2 N -0.01566(11) 0.30576(11) -0.03603(10) 0.0508(3) Uani 1 1 d . .
N3 N 0.27095(10) 0.47733(10) 0.00803(9) 0.0470(3) Uani 1 1 d . .
N4 N 0.46871(10) 0.53666(11) 0.10693(10) 0.0470(3) Uani 1 1 d . .
N5 N 0.35349(11) 0.14157(10) -0.01856(9) 0.0476(3) Uani 1 1 d . .
N6 N 0.29472(10) -0.03094(10) 0.04808(9) 0.0468(3) Uani 1 1 d . .
N7 N 0.27944(11) -0.19024(10) 0.13969(10) 0.0503(3) Uani 1 1 d . .
N8 N 0.45052(11) 0.22720(10) 0.00107(10) 0.0487(3) Uani 1 1 d . .

loop_
_atom_site_aniso_label
_atom_site_aniso_U_11
_atom_site_aniso_U_22
_atom_site_aniso_U_33
_atom_site_aniso_U_23
_atom_site_aniso_U_13
_atom_site_aniso_U_12
C1 0.0620(9) 0.0768(12) 0.0450(8) 0.0184(8) 0.0106(7) 0.0250(9)
C2 0.0639(10) 0.0721(11) 0.0412(8) -0.0001(7) 0.0005(7) 0.0136(8)
C3 0.0575(9) 0.0528(9) 0.0479(8) 0.0042(7) 0.0036(7) 0.0032(7)
C4 0.0394(6) 0.0524(8) 0.0393(7) 0.0104(6) 0.0055(5) 0.0081(6)
C5 0.0405(7) 0.0499(8) 0.0375(7) 0.0088(6) 0.0061(5) 0.0037(6)
C6 0.0408(7) 0.0470(7) 0.0391(7) 0.0088(5) 0.0097(5) 0.0030(6)
C7 0.0423(7) 0.0466(7) 0.0355(6) 0.0071(5) 0.0107(5) 0.0077(6)
C8 0.0356(6) 0.0493(8) 0.0388(6) 0.0111(5) 0.0073(5) 0.0055(5)
C9 0.0790(11) 0.0675(10) 0.0455(8) 0.0175(7) 0.0223(8) 0.0288(9)
C10 0.0881(13) 0.1014(16) 0.0474(9) 0.0287(9) 0.0292(9) 0.0297(12)
C11 0.0616(10) 0.0758(12) 0.0543(10) 0.0307(9) 0.0041(8) 0.0002(9)
C12 0.0432(7) 0.0513(8) 0.0437(7) 0.0088(6) 0.0088(6) -0.0005(6)
C13 0.0401(7) 0.0485(7) 0.0368(6) 0.0069(5) 0.0091(5) 0.0042(6)
C14 0.0406(7) 0.0504(8) 0.0412(7) 0.0036(6) 0.0080(5) 0.0089(6)
C15 0.0410(7) 0.0527(8) 0.0381(7) 0.0056(6) 0.0081(5) 0.0095(6)
C16 0.0411(7) 0.0478(7) 0.0353(6) 0.0079(5) 0.0089(5) 0.0076(6)
C17 0.0906(14) 0.0542(10) 0.0772(13) 0.0247(9) 0.0132(11) 0.0190(10)
C18 0.0925(13) 0.0615(10) 0.0616(10) 0.0179(8) 0.0312(10) 0.0298(10)
C19 0.0501(8) 0.0688(10) 0.0467(8) 0.0156(7) 0.0075(6) 0.0137(7)
C20 0.0526(9) 0.0839(12) 0.0506(9) 0.0145(8) -0.0006(7) 0.0181(8)
C21 0.0445(8) 0.0723(11) 0.0577(9) 0.0004(8) -0.0011(7) 0.0125(7)
C22 0.0410(7) 0.0551(9) 0.0549(8) 0.0023(7) 0.0080(6) 0.0050(6)
C23 0.0519(9) 0.0687(11) 0.0569(9) 0.0208(8) 0.0063(7) -0.0102(8)
C24 0.0539(8) 0.0511(8) 0.0497(8) 0.0090(7) -0.0008(7) 0.0053(7)
C25 0.0641(10) 0.0576(10) 0.0622(10) 0.0220(8) 0.0063(8) 0.0116(8)
C26 0.134(2) 0.0646(13) 0.0846(16) 0.0027(11) -0.0568(15) 0.0278(14)
C27 0.0722(12) 0.0643(12) 0.1057(17) 0.0137(11) -0.0302(12) 0.0154(10)
C28 0.0597(10) 0.0568(10) 0.0647(10) 0.0103(8) -0.0063(8) 0.0132(8)
C29 0.0623(9) 0.0389(7) 0.0387(7) 0.0029(5) -0.0026(6) 0.0130(6)
C30 0.0441(7) 0.0420(7) 0.0363(6) 0.0067(5) 0.0040(5) 0.0050(5)
C31 0.0400(6) 0.0421(7) 0.0412(7) 0.0076(5) 0.0032(5) 0.0018(5)
C32 0.0457(7) 0.0453(8) 0.0443(7) 0.0105(6) 0.0112(6) 0.0073(6)
C33 0.0586(9) 0.0443(8) 0.0556(9) 0.0112(6) 0.0192(7) 0.0065(7)
C34 0.0731(10) 0.0516(9) 0.0572(9) 0.0211(7) 0.0259(8) 0.0204(8)
C35 0.0480(7) 0.0392(7) 0.0417(7) 0.0058(5) 0.0097(6) 0.0045(6)
C36 0.0411(6) 0.0394(7) 0.0384(6) 0.0056(5) 0.0069(5) 0.0034(5)
C37 0.0415(7) 0.0472(8) 0.0430(7) 0.0119(6) 0.0098(5) 0.0077(6)
C38 0.0384(6) 0.0436(7) 0.0401(7) 0.0089(5) 0.0041(5) 0.0051(5)
C39 0.0379(6) 0.0426(7) 0.0378(6) 0.0053(5) 0.0062(5) 0.0050(5)
C40 0.0409(6) 0.0372(7) 0.0414(7) 0.0070(5) 0.0028(5) 0.0038(5)
C41 0.0434(7) 0.0466(8) 0.0524(8) 0.0050(6) 0.0077(6) 0.0042(6)
C42 0.0421(8) 0.0557(9) 0.0734(11) 0.0100(8) 0.0000(7) 0.0056(7)
C43 0.0605(10) 0.0571(10) 0.0602(10) 0.0054(8) -0.0159(8) 0.0064(8)
C44 0.0789(12) 0.0700(11) 0.0429(8) -0.0033(8) -0.0009(8) 0.0142(9)
C45 0.0537(8) 0.0659(10) 0.0459(8) 0.0007(7) 0.0061(7) 0.0121(7)
C46 0.0469(8) 0.0599(9) 0.0475(8) 0.0160(7) 0.0072(6) 0.0109(7)
C47 0.0626(10) 0.0661(10) 0.0519(9) 0.0233(8) 0.0142(7) 0.0229(8)
C48 0.0530(8) 0.0414(8) 0.0617(9) 0.0108(7) 0.0078(7) -0.0013(6)
C49 0.0994(14) 0.0586(10) 0.0417(8) 0.0099(7) 0.0067(8) 0.0206(10)
C50 0.154(3) 0.0745(14) 0.0449(10) 0.0096(9) -0.0196(12) 0.0315(15)
N1 0.0414(6) 0.0535(7) 0.0430(6) 0.0131(5) 0.0028(5) -0.0024(5)
N2 0.0421(6) 0.0556(7) 0.0466(7) 0.0118(5) 0.0059(5) -0.0030(5)
N3 0.0420(6) 0.0529(7) 0.0395(6) 0.0119(5) 0.0049(5) -0.0001(5)
N4 0.0400(6) 0.0540(7) 0.0420(6) 0.0120(5) 0.0072(5) 0.0008(5)
N5 0.0516(7) 0.0439(6) 0.0408(6) 0.0109(5) 0.0022(5) 0.0042(5)
N6 0.0444(6) 0.0443(6) 0.0434(6) 0.0095(5) -0.0002(5) 0.0015(5)
N7 0.0448(6) 0.0441(7) 0.0519(7) 0.0117(5) 0.0001(5) -0.0023(5)
N8 0.0540(7) 0.0418(6) 0.0452(6) 0.0092(5) 0.0073(5) 0.0033(5)

loop_
_atom_type_symbol
_atom_type_description
_atom_type_scat_dispersion_real
_atom_type_scat_dispersion_imag
_atom_type_scat_source
C C 0.0033 0.0016 'International Tables Vol C Tables 4.2.6.8 and 6.1.1.4'
H H 0.0000 0.0000 'International Tables Vol C Tables 4.2.6.8 and 6.1.1.4'
N N 0.0061 0.0033 'International Tables Vol C Tables 4.2.6.8 and 6.1.1.4'

loop_
_geom_angle_atom_site_label_1
_geom_angle_atom_site_label_2
_geom_angle_atom_site_label_3
_geom_angle
C2 C1 C25 119.56(15)
C2 C1 H1 120.2
C25 C1 H1 120.2
C1 C2 C3 120.60(15)
C1 C2 H18 119.7
C3 C2 H18 119.7
C4 C3 C2 119.75(15)
C4 C3 H3 120.1
C2 C3 H3 120.1
C24 C4 C3 119.74(14)
C24 C4 N1 120.11(13)
C3 C4 N1 120.14(13)
N3 C5 N1 126.02(12)
N3 C5 C6 127.38(12)
N1 C5 C6 106.59(11)
C7 C6 C5 119.36(12)
C7 C6 C12 135.75(13)
C5 C6 C12 104.87(12)
C16 C7 C6 115.36(12)
C16 C7 C8 122.59(12)
C6 C7 C8 122.04(12)
C18 C8 C9 118.46(14)
C18 C8 C7 121.96(13)
C9 C8 C7 119.57(14)
C8 C9 C10 120.51(17)
C8 C9 H8 119.7
C10 C9 H8 119.7
C11 C10 C9 120.40(18)
C11 C10 H7 119.8
C9 C10 H7 119.8
C17 C11 C10 119.37(16)
C17 C11 H2 120.3
C10 C11 H2 120.3
N2 C12 C6 111.22(12)
N2 C12 C23 120.48(13)
C6 C12 C23 128.30(13)
N3 C13 N4 123.96(12)
N3 C13 C16 127.43(12)
N4 C13 C16 108.61(12)
C22 C14 N4 128.85(14)
C22 C14 C15 121.89(14)
N4 C14 C15 109.24(12)
C19 C15 C14 119.04(13)
C19 C15 C16 134.49(14)
C14 C15 C16 106.46(12)
C7 C16 C13 119.10(12)
C7 C16 C15 134.70(12)
C13 C16 C15 106.19(11)
C11 C17 C18 120.63(18)
C11 C17 H5 119.7
C18 C17 H5 119.7
C8 C18 C17 120.60(17)
C8 C18 H6 119.7
C17 C18 H6 119.7
C20 C19 C15 119.02(15)
C20 C19 H12 120.5
C15 C19 H12 120.5
C19 C20 C21 120.98(15)
C19 C20 H9 119.5
C21 C20 H9 119.5
C22 C21 C20 121.29(15)
C22 C21 H11 119.4
C20 C21 H11 119.4
C21 C22 C14 117.74(15)
C21 C22 H10 121.1
C14 C22 H10 121.1
C12 C23 H13 109.5
C12 C23 H15 109.5
H13 C23 H15 109.5
C12 C23 H14 109.5
H13 C23 H14 109.5
H15 C23 H14 109.5
C25 C24 C4 119.61(15)
C25 C24 H17 120.2
C4 C24 H17 120.2
C1 C25 C24 120.71(16)
C1 C25 H16 119.6
C24 C25 H16 119.6
C27 C26 C50 119.96(19)
C27 C26 H19 120.0
C50 C26 H19 120.0
C26 C27 C28 119.9(2)
C26 C27 H36 120.0
C28 C27 H36 120.0
C29 C28 C27 119.49(19)
C29 C28 H35 120.3
C27 C28 H35 120.3
C49 C29 C28 120.78(16)
C49 C29 N5 119.27(16)
C28 C29 N5 119.95(14)
N6 C30 N5 125.50(12)
N6 C30 C36 127.88(12)
N5 C30 C36 106.62(12)
N6 C31 N7 123.96(12)
N6 C31 C38 127.15(12)
N7 C31 C38 108.88(12)
C33 C32 N7 128.64(14)
C33 C32 C37 121.90(14)
N7 C32 C37 109.40(12)
C34 C33 C32 117.58(15)
C34 C33 H27 121.2
C32 C33 H27 121.2
C33 C34 C47 121.49(15)
C33 C34 H20 119.3
C47 C34 H20 119.3
N8 C35 C36 110.98(12)
N8 C35 C48 120.34(13)
C36 C35 C48 128.65(13)
C39 C36 C30 118.77(12)
C39 C36 C35 136.52(13)
C30 C36 C35 104.64(12)
C46 C37 C32 119.22(13)
C46 C37 C38 134.18(13)
C32 C37 C38 106.52(12)
C39 C38 C31 119.30(12)
C39 C38 C37 134.69(12)
C31 C38 C37 105.95(11)
C38 C39 C36 115.43(12)
C38 C39 C40 121.48(12)
C36 C39 C40 123.03(12)
C41 C40 C45 119.10(13)
C41 C40 C39 121.68(13)
C45 C40 C39 119.21(13)
C40 C41 C42 120.22(15)
C40 C41 H22 119.9
C42 C41 H22 119.9
C43 C42 C41 120.14(16)
C43 C42 H26 119.9
C41 C42 H26 119.9
C44 C43 C42 120.21(15)
C44 C43 H23 119.9
C42 C43 H23 119.9
C43 C44 C45 119.84(16)
C43 C44 H24 120.1
C45 C44 H24 120.1
C44 C45 C40 120.49(16)
C44 C45 H25 119.8
C40 C45 H25 119.8
C47 C46 C37 118.71(15)
C47 C46 H29 120.6
C37 C46 H29 120.6
C46 C47 C34 121.09(15)
C46 C47 H28 119.5
C34 C47 H28 119.5
C35 C48 H30 109.5
C35 C48 H32 109.5
H30 C48 H32 109.5
C35 C48 H31 109.5
H30 C48 H31 109.5
H32 C48 H31 109.5
C29 C49 C50 118.9(2)
C29 C49 H33 120.5
C50 C49 H33 120.5
C26 C50 C49 120.9(2)
C26 C50 H34 119.5
C49 C50 H34 119.5
C5 N1 N2 110.41(11)
C5 N1 C4 129.13(12)
N2 N1 C4 120.13(11)
C12 N2 N1 106.91(11)
C13 N3 C5 111.36(11)
C13 N4 C14 109.49(12)
C13 N4 H4A 125.2(11)
C14 N4 H4A 125.1(12)
C30 N5 N8 110.98(11)
C30 N5 C29 128.06(12)
N8 N5 C29 120.88(11)
C31 N6 C30 111.21(11)
C31 N7 C32 109.21(12)
C31 N7 H7A 126.1(12)
C32 N7 H7A 124.2(12)
C35 N8 N5 106.70(11)

loop_
_geom_bond_atom_site_label_1
_geom_bond_atom_site_label_2
_geom_bond_distance
C1 C2 1.367(2)
C1 C25 1.376(2)
C1 H1 0.9300
C2 C3 1.384(2)
C2 H18 0.9300
C3 C4 1.384(2)
C3 H3 0.9300
C4 C24 1.381(2)
C4 N1 1.4153(18)
C5 N3 1.3429(17)
C5 N1 1.3733(17)
C5 C6 1.4116(19)
C6 C7 1.4089(19)
C6 C12 1.4247(19)
C7 C16 1.3818(18)
C7 C8 1.4909(18)
C8 C18 1.375(2)
C8 C9 1.375(2)
C9 C10 1.387(2)
C9 H8 0.9300
C10 C11 1.369(3)
C10 H7 0.9300
C11 C17 1.357(3)
C11 H2 0.9300
C12 N2 1.3137(18)
C12 C23 1.4905(19)
C13 N3 1.3266(17)
C13 N4 1.3696(17)
C13 C16 1.4397(18)
C14 C22 1.382(2)
C14 N4 1.3880(18)
C14 C15 1.412(2)
C15 C19 1.391(2)
C15 C16 1.4502(19)
C17 C18 1.386(2)
C17 H5 0.9300
C18 H6 0.9300
C19 C20 1.380(2)
C19 H12 0.9300
C20 C21 1.391(3)
C20 H9 0.9300
C21 C22 1.380(2)
C21 H11 0.9300
C22 H10 0.9300
C23 H13 0.9600
C23 H15 0.9600
C23 H14 0.9600
C24 C25 1.381(2)
C24 H17 0.9300
C25 H16 0.9300
C26 C27 1.372(4)
C26 C50 1.374(4)
C26 H19 0.9300
C27 C28 1.383(2)
C27 H36 0.9300
C28 C29 1.381(2)
C28 H35 0.9300
C29 C49 1.376(2)
C29 N5 1.4137(18)
C30 N6 1.3454(17)
C30 N5 1.3648(17)
C30 C36 1.4126(18)
C31 N6 1.3260(17)
C31 N7 1.3704(17)
C31 C38 1.4358(18)
C32 C33 1.389(2)
C32 N7 1.3890(18)
C32 C37 1.406(2)
C33 C34 1.377(2)
C33 H27 0.9300
C34 C47 1.390(2)
C34 H20 0.9300
C35 N8 1.3169(18)
C35 C36 1.4321(18)
C35 C48 1.486(2)
C36 C39 1.4049(18)
C37 C46 1.3974(19)
C37 C38 1.4544(19)
C38 C39 1.3893(18)
C39 C40 1.4905(18)
C40 C41 1.384(2)
C40 C45 1.388(2)
C41 C42 1.387(2)
C41 H22 0.9300
C42 C43 1.376(3)
C42 H26 0.9300
C43 C44 1.375(3)
C43 H23 0.9300
C44 C45 1.386(2)
C44 H24 0.9300
C45 H25 0.9300
C46 C47 1.381(2)
C46 H29 0.9300
C47 H28 0.9300
C48 H30 0.9600
C48 H32 0.9600
C48 H31 0.9600
C49 C50 1.376(3)
C49 H33 0.9300
C50 H34 0.9300
N1 N2 1.3869(16)
N4 H4A 0.890(19)
N5 N8 1.3836(16)
N7 H7A 0.90(2)

loop_
_geom_torsion_atom_site_label_1
_geom_torsion_atom_site_label_2
_geom_torsion_atom_site_label_3
_geom_torsion_atom_site_label_4
_geom_torsion
C25 C1 C2 C3 -0.4(3)
C1 C2 C3 C4 1.1(3)
C2 C3 C4 C24 -0.2(2)
C2 C3 C4 N1 179.95(15)
N3 C5 C6 C7 -0.3(2)
N1 C5 C6 C7 178.60(13)
N3 C5 C6 C12 -178.71(15)
N1 C5 C6 C12 0.15(17)
C5 C6 C7 C16 -0.8(2)
C12 C6 C7 C16 177.02(17)
C5 C6 C7 C8 178.04(14)
C12 C6 C7 C8 -4.1(3)
C16 C7 C8 C18 -88.8(2)
C6 C7 C8 C18 92.44(19)
C16 C7 C8 C9 92.40(18)
C6 C7 C8 C9 -86.39(19)
C18 C8 C9 C10 -2.1(3)
C7 C8 C9 C10 176.80(16)
C8 C9 C10 C11 1.9(3)
C9 C10 C11 C17 -0.6(3)
C7 C6 C12 N2 -177.72(16)
C5 C6 C12 N2 0.35(18)
C7 C6 C12 C23 1.7(3)
C5 C6 C12 C23 179.75(17)
C22 C14 C15 C19 1.2(2)
N4 C14 C15 C19 179.98(14)
C22 C14 C15 C16 -178.40(14)
N4 C14 C15 C16 0.34(16)
C6 C7 C16 C13 1.4(2)
C8 C7 C16 C13 -177.48(13)
C6 C7 C16 C15 179.89(15)
C8 C7 C16 C15 1.0(3)
N3 C13 C16 C7 -1.1(2)
N4 C13 C16 C7 179.12(13)
N3 C13 C16 C15 -179.95(14)
N4 C13 C16 C15 0.23(16)
C19 C15 C16 C7 1.5(3)
C14 C15 C16 C7 -178.98(16)
C19 C15 C16 C13 -179.90(17)
C14 C15 C16 C13 -0.34(15)
C10 C11 C17 C18 -0.4(3)
C9 C8 C18 C17 1.0(3)
C7 C8 C18 C17 -177.83(16)
C11 C17 C18 C8 0.2(3)
C14 C15 C19 C20 0.3(2)
C16 C15 C19 C20 179.78(17)
C15 C19 C20 C21 -0.8(3)
C19 C20 C21 C22 -0.2(3)
C20 C21 C22 C14 1.6(3)
N4 C14 C22 C21 179.38(15)
C15 C14 C22 C21 -2.1(2)
C3 C4 C24 C25 -1.4(3)
N1 C4 C24 C25 178.46(15)
C2 C1 C25 C24 -1.3(3)
C4 C24 C25 C1 2.1(3)
C50 C26 C27 C28 -0.9(4)
C26 C27 C28 C29 -1.2(3)
C27 C28 C29 C49 2.6(3)
C27 C28 C29 N5 -176.87(16)
N7 C32 C33 C34 178.29(15)
C37 C32 C33 C34 1.5(2)
C32 C33 C34 C47 -0.3(2)
N6 C30 C36 C39 -4.8(2)
N5 C30 C36 C39 175.08(12)
N6 C30 C36 C35 177.65(14)
N5 C30 C36 C35 -2.47(15)
N8 C35 C36 C39 -175.67(16)
C48 C35 C36 C39 6.3(3)
N8 C35 C36 C30 1.21(16)
C48 C35 C36 C30 -176.83(15)
C33 C32 C37 C46 -1.9(2)
N7 C32 C37 C46 -179.32(13)
C33 C32 C37 C38 175.22(14)
N7 C32 C37 C38 -2.15(17)
N6 C31 C38 C39 -3.5(2)
N7 C31 C38 C39 176.98(13)
N6 C31 C38 C37 179.06(14)
N7 C31 C38 C37 -0.50(16)
C46 C37 C38 C39 1.2(3)
C32 C37 C38 C39 -175.31(16)
C46 C37 C38 C31 178.15(16)
C32 C37 C38 C31 1.60(16)
C31 C38 C39 C36 -1.0(2)
C37 C38 C39 C36 175.59(15)
C31 C38 C39 C40 176.33(13)
C37 C38 C39 C40 -7.1(3)
C30 C36 C39 C38 4.5(2)
C35 C36 C39 C38 -178.91(16)
C30 C36 C39 C40 -172.75(13)
C35 C36 C39 C40 3.8(3)
C38 C39 C40 C41 107.60(16)
C36 C39 C40 C41 -75.27(19)
C38 C39 C40 C45 -71.66(19)
C36 C39 C40 C45 105.47(17)
C45 C40 C41 C42 0.7(2)
C39 C40 C41 C42 -178.52(14)
C40 C41 C42 C43 -1.0(2)
C41 C42 C43 C44 0.7(3)
C42 C43 C44 C45 0.0(3)
C43 C44 C45 C40 -0.3(3)
C41 C40 C45 C44 -0.1(2)
C39 C40 C45 C44 179.18(15)
C32 C37 C46 C47 1.2(2)
C38 C37 C46 C47 -174.98(16)
C37 C46 C47 C34 -0.1(2)
C33 C34 C47 C46 -0.3(3)
C28 C29 C49 C50 -1.7(3)
N5 C29 C49 C50 177.72(16)
C27 C26 C50 C49 1.8(4)
C29 C49 C50 C26 -0.4(3)
N3 C5 N1 N2 178.30(14)
C6 C5 N1 N2 -0.58(17)
N3 C5 N1 C4 5.0(3)
C6 C5 N1 C4 -173.85(15)
C24 C4 N1 C5 -39.1(2)
C3 C4 N1 C5 140.79(17)
C24 C4 N1 N2 148.22(15)
C3 C4 N1 N2 -31.9(2)
C6 C12 N2 N1 -0.69(18)
C23 C12 N2 N1 179.85(15)
C5 N1 N2 C12 0.80(17)
C4 N1 N2 C12 174.76(14)
N4 C13 N3 C5 179.78(14)
C16 C13 N3 C5 0.0(2)
N1 C5 N3 C13 -177.97(14)
C6 C5 N3 C13 0.7(2)
N3 C13 N4 C14 -179.85(13)
C16 C13 N4 C14 -0.02(17)
C22 C14 N4 C13 178.42(15)
C15 C14 N4 C13 -0.21(17)
N6 C30 N5 N8 -177.15(14)
C36 C30 N5 N8 2.96(16)
N6 C30 N5 C29 -0.3(2)
C36 C30 N5 C29 179.78(14)
C49 C29 N5 C30 -138.78(17)
C28 C29 N5 C30 40.7(2)
C49 C29 N5 N8 37.8(2)
C28 C29 N5 N8 -142.77(15)
N7 C31 N6 C30 -176.98(14)
C38 C31 N6 C30 3.5(2)
N5 C30 N6 C31 -179.21(14)
C36 C30 N6 C31 0.7(2)
N6 C31 N7 C32 179.60(14)
C38 C31 N7 C32 -0.83(17)
C33 C32 N7 C31 -175.25(15)
C37 C32 N7 C31 1.89(17)
C36 C35 N8 N5 0.54(16)
C48 C35 N8 N5 178.76(13)
C30 N5 N8 C35 -2.22(17)
C29 N5 N8 C35 -179.30(13)
